data_1528682
loop_
_publ_author_name
'Leclaire, A.'

_publ_section_title
;
 A novel Mo(V) monophosphate with bromine and mixed valent lead and a Pb=O
 double bond: Pb(2+) (Pb(4+) O) Br (Mo(5+) O)2 (P O4)3
;
_journal_name_full 'Solid State Sciences'
_journal_page_first 660
_journal_page_last 664
_journal_volume 8
_journal_year 2006
_chemical_formula_sum 'Br Mo2 O15 P3 Pb2'
_chemical_name_systematic 'Pb (Pb O) Br (Mo O)2 (P O4)3'
_space_group_IT_number 43
_symmetry_space_group_name_Hall 'F 2 -2d'
_symmetry_space_group_name_H-M 'F d d 2'
_cell_angle_alpha 90
_cell_angle_beta 90
_cell_angle_gamma 90
_cell_formula_units_Z 16
_cell_length_a 31.721
_cell_length_b 12.931
_cell_length_c 12.905
_cell_volume 5293.428
_citation_journal_id_ASTM SSSCFJ
_cod_data_source_file Leclaire_SSSCFJ_2006_1146.cif
_cod_data_source_block Br1Mo2O15P3Pb2
_cod_original_formula_sum 'Br1 Mo2 O15 P3 Pb2'
_cod_database_code 1528682

loop_
_symmetry_equiv_pos_as_xyz
x,y,z
-x,-y,z
-x+1/4,y+1/4,z+1/4
x+3/4,-y+3/4,z+1/4
x,y+1/2,z+1/2
-x,-y+1/2,z+1/2
-x+1/4,y+3/4,z+3/4
x+3/4,-y+5/4,z+3/4
x+1/2,y,z+1/2
-x+1/2,-y,z+1/2
-x+3/4,y+1/4,z+3/4
x+5/4,-y+3/4,z+3/4
x+1/2,y+1/2,z
-x+1/2,-y+1/2,z
-x+3/4,y+3/4,z+1/4
x+5/4,-y+5/4,z+1/4

loop_
_atom_site_label
_atom_site_type_symbol
_atom_site_fract_x
_atom_site_fract_y
_atom_site_fract_z
_atom_site_occupancy
_atom_site_U_iso_or_equiv
O11 O-2 0.151 0.2633 0.0892 1 0.0
Pb3 Pb+4 0.027923 0.24933 0.41835 1 0.0
Pb2 Pb+2 0 0.5 0.1771 1 0.0
Pb1 Pb+2 0 0 0.18 1 0.0
O3 O-2 0.0973 -0.154 0.4853 1 0.0
Br1 Br-1 -0.00373 0.2508 0.62882 1 0.0
O10 O-2 0.1504 0.0944 0.2341 1 0.0
O6 O-2 0.03861 0.013 0.5002 1 0.0
O12 O-2 0.21211 0.241 0.2469 1 0.0
O14 O-2 -0.0045 0.0949 0.353 1 0.0
O13 O-2 0.0026 0.5954 0.3502 1 0.0
O9 O-2 0.16053 0.2483 0.401 1 0.0
P4 P+5 0.12918 0.2528 0.49444 1 0.0
O4 O-2 0.09354 -0.0006 0.6514 1 0.0
O15 O-2 -0.02793 0.2492 0.4061 1 0.0
O5 O-2 0.0948 0.0141 0.3411 1 0.0
O7 O-2 0.095 0.2519 0.263 1 0.0
O1 O-2 0.1572 -0.0001 0.4985 1 0.0
O8 O-2 0.1556 0.4053 0.2466 1 0.0
P3 P+5 0.12531 0.5014 0.2436 1 0.0
P2 P+5 0 0 0.4232 1 0.0
Mo1 Mo+5 0.10509 0.00079 0.49529 1 0.0
Mo2 Mo+5 0.1462 0.25294 0.24467 1 0.0
O2 O-2 0.0983 0.1582 0.4968 1 0.0
P1 P+5 0 0.5 0.4205 1 0.0
